data_7059908
loop_
_publ_author_name
'Dutta, Basudeb'
'Ghosh, Sourav Ranjan'
'Ray, Apurba'
'Jana, Srikanta'
'Sinha, Chittaranjan'
'Das, Sachindranath'
'Jana, Atish Dipankar'
'Mir, Mohammad Hedayetullah'

_publ_section_title
;
 Stabilization of cyclic water tetramers and dimers in the crystal host of
 2D coordination networks: electrical conductivity and dielectric studies
;
_journal_issue 37
_journal_name_full 'New Journal of Chemistry'
_journal_page_first 15857
_journal_page_last 15870
_journal_paper_doi 10.1039/D0NJ03750H
_journal_volume 44
_journal_year 2020
_chemical_formula_sum 'C38 H32 N2 O6 Zn'
_chemical_formula_weight 678.05
_space_group_crystal_system monoclinic
_space_group_IT_number 14
_space_group_name_Hall '-P 2ybc'
_space_group_name_H-M_alt 'P 1 21/c 1'
_atom_sites_solution_hydrogens mixed
_audit_creation_method SHELXL-2016/6
_audit_update_record
;
2019-05-21 deposited with the CCDC.	2020-08-18 downloaded from the CCDC.
;
_cell_angle_alpha 90
_cell_angle_beta 113.559(3)
_cell_angle_gamma 90
_cell_formula_units_Z 4
_cell_length_a 15.7865(16)
_cell_length_b 15.7979(16)
_cell_length_c 14.0932(15)
_cell_measurement_reflns_used 9888
_cell_measurement_temperature 100(2)
_cell_measurement_theta_max 27.09
_cell_measurement_theta_min 2.17
_cell_volume 3221.8(6)
_computing_cell_refinement 'Bruker SAINT'
_computing_data_collection 'Bruker APEX2'
_computing_data_reduction 'Bruker SAINT'
_computing_molecular_graphics 'Bruker SHELXTL'
_computing_publication_material 'Bruker SHELXTL'
_computing_structure_refinement 'SHELXL-2016/6 (Sheldrick, 2016)'
_computing_structure_solution 'SHELXT 2014/5 (Sheldrick, 2014)'
_diffrn_ambient_temperature 100(2)
_diffrn_measured_fraction_theta_full 0.968
_diffrn_measured_fraction_theta_max 0.968
_diffrn_measurement_device_type 'Bruker APEX-II CCD'
_diffrn_measurement_method '\f and \w scans'
_diffrn_radiation_type CuK\a
_diffrn_radiation_wavelength 1.54178
_diffrn_reflns_av_R_equivalents 0.0601
_diffrn_reflns_av_unetI/netI 0.0295
_diffrn_reflns_Laue_measured_fraction_full 0.968
_diffrn_reflns_Laue_measured_fraction_max 0.968
_diffrn_reflns_limit_h_max 18
_diffrn_reflns_limit_h_min -18
_diffrn_reflns_limit_k_max 17
_diffrn_reflns_limit_k_min -18
_diffrn_reflns_limit_l_max 16
_diffrn_reflns_limit_l_min -15
_diffrn_reflns_number 62935
_diffrn_reflns_point_group_measured_fraction_full 0.968
_diffrn_reflns_point_group_measured_fraction_max 0.968
_diffrn_reflns_theta_full 64.446
_diffrn_reflns_theta_max 64.446
_diffrn_reflns_theta_min 4.143
_exptl_absorpt_coefficient_mu 1.477
_exptl_crystal_colour yellow
_exptl_crystal_density_diffrn 1.398
_exptl_crystal_description needle
_exptl_crystal_F_000 1408.0
_exptl_crystal_size_max 0.213
_exptl_crystal_size_mid 0.124
_exptl_crystal_size_min 0.101
_refine_diff_density_max 0.331
_refine_diff_density_min -0.493
_refine_diff_density_rms 0.088
_refine_ls_extinction_method none
_refine_ls_goodness_of_fit_ref 1.063
_refine_ls_hydrogen_treatment mixed
_refine_ls_matrix_type full
_refine_ls_number_parameters 436
_refine_ls_number_reflns 5248
_refine_ls_number_restraints 6
_refine_ls_restrained_S_all 1.063
_refine_ls_R_factor_all 0.0631
_refine_ls_R_factor_gt 0.0593
_refine_ls_shift/su_max 0.001
_refine_ls_shift/su_mean 0.000
_refine_ls_structure_factor_coef Fsqd
_refine_ls_weighting_details 'w=1/[\s^2^(Fo^2^)+(0.0199P)^2^+19.3326P] where P=(Fo^2^+2Fc^2^)/3'
_refine_ls_weighting_scheme calc
_refine_ls_wR_factor_gt 0.1298
_refine_ls_wR_factor_ref 0.1322
_reflns_Friedel_coverage 0.000
_reflns_number_gt 5028
_reflns_number_total 5418
_reflns_threshold_expression 'I > 2\s(I)'
_cod_data_source_file d0nj03750h2.cif
_cod_data_source_block bdzn_a
_cod_depositor_comments 'Adding full bibliography for 7059908--7059909.cif.'
_cod_original_sg_symbol_H-M 'P 21/c'
_cod_database_code 7059908
_shelx_shelxl_version_number 2016/6
_shelx_space_group_comment
;
The symmetry employed for this shelxl refinement is uniquely defined
by the following loop, which should always be used as a source of
symmetry information in preference to the above space-group names.
They are only intended as comments.
;

loop_
_space_group_symop_operation_xyz
'x, y, z'
'-x, y+1/2, -z+1/2'
'-x, -y, -z'
'x, -y-1/2, z-1/2'

loop_
_atom_site_label
_atom_site_type_symbol
_atom_site_fract_x
_atom_site_fract_y
_atom_site_fract_z
_atom_site_U_iso_or_equiv
_atom_site_adp_type
_atom_site_occupancy
_atom_site_site_symmetry_order
_atom_site_calc_flag
_atom_site_refinement_flags_posn
_atom_site_refinement_flags_adp
_atom_site_refinement_flags_occupancy
_atom_site_disorder_assembly
_atom_site_disorder_group
Zn1 Zn 0.53329(3) 0.09182(3) 0.60626(4) 0.01105(15) Uani 1 1 d . . . . .
O3 O 0.55119(18) 0.36738(17) 0.2551(2) 0.0166(6) Uani 1 1 d . . . . .
O4 O 0.53579(18) 0.26161(17) 0.1471(2) 0.0160(6) Uani 1 1 d . . . . .
O2 O 0.45915(18) 0.02861(17) 0.3461(2) 0.0172(6) Uani 1 1 d . . . . .
O1 O 0.52920(19) 0.12661(18) 0.4676(2) 0.0202(6) Uani 1 1 d . . . . .
N2 N 0.3841(2) 0.0982(2) 0.5502(2) 0.0153(7) Uani 1 1 d . . . . .
N1 N 0.6807(2) 0.0968(2) 0.6526(2) 0.0159(7) Uani 1 1 d . . . . .
O6 O 0.4802(2) 0.4647(3) 0.3693(3) 0.0400(9) Uani 1 1 d D . . . .
H6A H 0.493(4) 0.439(3) 0.427(3) 0.060 Uiso 1 1 d D U . . .
H6B H 0.507(4) 0.436(3) 0.337(4) 0.060 Uiso 1 1 d D U . . .
O5 O 0.5430(2) 0.6154(2) 0.4686(3) 0.0421(9) Uani 1 1 d D . . . .
H5A H 0.515(4) 0.661(2) 0.443(4) 0.063 Uiso 1 1 d D U . . .
H5B H 0.515(4) 0.573(2) 0.434(4) 0.063 Uiso 1 1 d D U . . .
C37 C 0.4999(2) 0.0979(2) 0.3776(3) 0.0121(8) Uani 1 1 d . . . . .
C39 C 0.5424(2) 0.2312(2) 0.3168(3) 0.0135(8) Uani 1 1 d . . . . .
H39 H 0.562638 0.251865 0.385620 0.016 Uiso 1 1 calc R U . . .
C38 C 0.5134(3) 0.1515(2) 0.2974(3) 0.0128(8) Uani 1 1 d . . . . .
H38 H 0.500917 0.128087 0.231018 0.015 Uiso 1 1 calc R U . . .
C24 C 0.3344(3) 0.1497(3) 0.4719(3) 0.0183(9) Uani 1 1 d . . . . .
H24 H 0.366529 0.184594 0.442423 0.022 Uiso 1 1 calc R U . . .
C20 C 0.3375(3) 0.0512(3) 0.5928(3) 0.0187(9) Uani 1 1 d . . . . .
H20 H 0.371366 0.015656 0.649744 0.022 Uiso 1 1 calc R U . . .
C40 C 0.5444(2) 0.2890(2) 0.2343(3) 0.0138(8) Uani 1 1 d . . . . .
C4 C 0.8325(3) 0.0385(3) 0.7263(3) 0.0193(9) Uani 1 1 d . . . . .
H4 H 0.871844 -0.005969 0.764589 0.023 Uiso 1 1 calc R U . . .
C7 C 0.7159(3) 0.1627(3) 0.6196(3) 0.0187(9) Uani 1 1 d . . . . .
H7 H 0.675281 0.207004 0.583151 0.022 Uiso 1 1 calc R U . . .
C10 C 1.1088(3) 0.1761(3) 0.7075(3) 0.0179(9) Uani 1 1 d . . . . .
C3 C 0.7400(3) 0.0364(3) 0.7064(3) 0.0170(9) Uani 1 1 d . . . . .
H3 H 0.717057 -0.010004 0.731979 0.020 Uiso 1 1 calc R U . . .
C31 C -0.2273(3) 0.1156(3) 0.1685(3) 0.0196(9) Uani 1 1 d . . . . .
C19 C 1.1429(3) 0.2380(3) 0.6563(3) 0.0180(9) Uani 1 1 d . . . . .
C21 C 0.2424(3) 0.0527(3) 0.5570(3) 0.0182(9) Uani 1 1 d . . . . .
H21 H 0.212198 0.018410 0.589300 0.022 Uiso 1 1 calc R U . . .
C14 C 1.2406(3) 0.2444(3) 0.6855(3) 0.0200(9) Uani 1 1 d . . . . .
C32 C -0.1296(3) 0.1149(2) 0.2006(3) 0.0187(9) Uani 1 1 d . . . . .
C9 C 1.0101(3) 0.1708(3) 0.6855(3) 0.0184(9) Uani 1 1 d . . . . .
H9 H 0.972940 0.217628 0.650727 0.022 Uiso 1 1 calc R U . . .
C5 C 0.8689(3) 0.1057(3) 0.6903(3) 0.0181(9) Uani 1 1 d . . . . .
C12 C 1.2672(3) 0.1301(3) 0.8086(3) 0.0252(10) Uani 1 1 d . . . . .
H12 H 1.308418 0.092808 0.858787 0.030 Uiso 1 1 calc R U . . .
C22 C 0.1904(3) 0.1043(3) 0.4738(3) 0.0164(8) Uani 1 1 d . . . . .
C27 C -0.0715(3) 0.1302(3) 0.3074(3) 0.0181(9) Uani 1 1 d . . . . .
C26 C 0.0303(3) 0.1317(3) 0.3436(3) 0.0182(9) Uani 1 1 d . . . . .
H26 H 0.055512 0.154871 0.298327 0.022 Uiso 1 1 calc R U . . .
C25 C 0.0889(3) 0.1029(3) 0.4346(3) 0.0191(9) Uani 1 1 d . . . . .
H25 H 0.062779 0.079041 0.478749 0.023 Uiso 1 1 calc R U . . .
C6 C 0.8072(3) 0.1690(3) 0.6357(3) 0.0186(9) Uani 1 1 d . . . . .
H6 H 0.828337 0.216384 0.609707 0.022 Uiso 1 1 calc R U . . .
C18 C 1.0850(3) 0.2917(3) 0.5763(3) 0.0229(10) Uani 1 1 d . . . . .
H18 H 1.019865 0.287296 0.554139 0.027 Uiso 1 1 calc R U . . .
C33 C -0.0939(3) 0.0991(3) 0.1242(3) 0.0222(9) Uani 1 1 d . . . . .
H33 H -0.028984 0.096546 0.143954 0.027 Uiso 1 1 calc R U . . .
C28 C -0.1126(3) 0.1454(3) 0.3758(3) 0.0233(10) Uani 1 1 d . . . . .
H28 H -0.074650 0.155595 0.446560 0.028 Uiso 1 1 calc R U . . .
C8 C 0.9675(3) 0.1071(3) 0.7092(3) 0.0201(9) Uani 1 1 d . . . . .
H8 H 1.003399 0.058649 0.740841 0.024 Uiso 1 1 calc R U . . .
C34 C -0.1519(3) 0.0875(3) 0.0225(3) 0.0292(10) Uani 1 1 d . . . . .
H34 H -0.126610 0.078161 -0.027516 0.035 Uiso 1 1 calc R U . . .
C30 C -0.2653(3) 0.1314(3) 0.2426(3) 0.0248(10) Uani 1 1 d . . . . .
H30 H -0.330467 0.131741 0.221608 0.030 Uiso 1 1 calc R U . . .
C11 C 1.1718(3) 0.1245(3) 0.7817(3) 0.0217(9) Uani 1 1 d . . . . .
H11 H 1.149572 0.083779 0.815741 0.026 Uiso 1 1 calc R U . . .
C23 C 0.2396(3) 0.1546(3) 0.4321(3) 0.0197(9) Uani 1 1 d . . . . .
H23 H 0.207769 0.192014 0.376483 0.024 Uiso 1 1 calc R U . . .
C29 C -0.2090(3) 0.1460(3) 0.3436(3) 0.0260(10) Uani 1 1 d . . . . .
H29 H -0.235223 0.156695 0.392495 0.031 Uiso 1 1 calc R U . . .
C36 C -0.2850(3) 0.1021(3) 0.0628(3) 0.0263(10) Uani 1 1 d . . . . .
H36 H -0.350159 0.101966 0.041514 0.032 Uiso 1 1 calc R U . . .
C13 C 1.3005(3) 0.1896(3) 0.7622(3) 0.0236(10) Uani 1 1 d . . . . .
H13 H 1.365321 0.194264 0.781945 0.028 Uiso 1 1 calc R U . . .
C35 C -0.2486(3) 0.0891(3) -0.0089(4) 0.0322(11) Uani 1 1 d . . . . .
H35 H -0.288170 0.081288 -0.079651 0.039 Uiso 1 1 calc R U . . .
C15 C 1.2168(3) 0.3567(3) 0.5600(4) 0.0290(11) Uani 1 1 d . . . . .
H15 H 1.241264 0.397161 0.527903 0.035 Uiso 1 1 calc R U . . .
C16 C 1.2744(3) 0.3050(3) 0.6350(3) 0.0264(10) Uani 1 1 d . . . . .
H16 H 1.339131 0.309630 0.654254 0.032 Uiso 1 1 calc R U . . .
C17 C 1.1204(3) 0.3499(3) 0.5299(4) 0.0288(11) Uani 1 1 d . . . . .
H17 H 1.079874 0.385843 0.477225 0.035 Uiso 1 1 calc R U . . .

loop_
_atom_site_aniso_label
_atom_site_aniso_U_11
_atom_site_aniso_U_22
_atom_site_aniso_U_33
_atom_site_aniso_U_23
_atom_site_aniso_U_13
_atom_site_aniso_U_12
Zn1 0.0122(3) 0.0119(3) 0.0097(3) -0.0006(2) 0.0050(2) -0.0018(2)
O3 0.0204(15) 0.0122(15) 0.0184(14) 0.0047(11) 0.0091(12) 0.0004(11)
O4 0.0212(15) 0.0154(14) 0.0128(14) 0.0014(11) 0.0082(12) 0.0007(12)
O2 0.0209(15) 0.0117(14) 0.0185(14) 0.0004(11) 0.0073(12) -0.0035(12)
O1 0.0264(16) 0.0229(16) 0.0116(14) -0.0034(12) 0.0078(12) -0.0081(13)
N2 0.0139(17) 0.0161(17) 0.0139(16) -0.0009(14) 0.0033(13) -0.0008(14)
N1 0.0148(17) 0.0177(18) 0.0174(17) -0.0021(14) 0.0087(14) -0.0014(14)
O6 0.0315(19) 0.063(3) 0.0269(18) -0.0163(18) 0.0134(16) 0.0063(18)
O5 0.039(2) 0.0243(19) 0.046(2) 0.0109(16) -0.0011(17) -0.0013(16)
C37 0.0070(18) 0.013(2) 0.016(2) 0.0015(16) 0.0044(15) 0.0035(16)
C39 0.0102(19) 0.017(2) 0.0135(19) 0.0004(16) 0.0046(16) 0.0007(16)
C38 0.0126(19) 0.018(2) 0.0095(18) -0.0008(16) 0.0063(15) 0.0038(16)
C24 0.019(2) 0.016(2) 0.018(2) 0.0029(17) 0.0060(17) -0.0016(17)
C20 0.016(2) 0.022(2) 0.017(2) 0.0028(17) 0.0041(17) -0.0002(17)
C40 0.0074(18) 0.016(2) 0.019(2) 0.0057(17) 0.0062(16) 0.0003(15)
C4 0.017(2) 0.017(2) 0.023(2) 0.0029(17) 0.0074(18) 0.0015(17)
C7 0.017(2) 0.017(2) 0.023(2) 0.0017(17) 0.0091(18) 0.0009(17)
C10 0.015(2) 0.020(2) 0.020(2) -0.0062(17) 0.0079(17) -0.0022(17)
C3 0.016(2) 0.017(2) 0.021(2) 0.0023(17) 0.0112(17) -0.0012(17)
C31 0.012(2) 0.016(2) 0.027(2) 0.0031(17) 0.0047(18) 0.0017(16)
C19 0.017(2) 0.021(2) 0.019(2) -0.0065(17) 0.0099(17) -0.0021(17)
C21 0.018(2) 0.022(2) 0.017(2) 0.0008(17) 0.0090(17) -0.0006(17)
C14 0.017(2) 0.025(2) 0.020(2) -0.0077(18) 0.0099(18) -0.0065(18)
C32 0.019(2) 0.012(2) 0.022(2) 0.0033(17) 0.0056(18) 0.0011(17)
C9 0.016(2) 0.020(2) 0.019(2) -0.0025(17) 0.0063(17) 0.0025(17)
C5 0.012(2) 0.022(2) 0.020(2) -0.0036(17) 0.0060(17) -0.0009(17)
C12 0.016(2) 0.031(3) 0.026(2) 0.001(2) 0.0061(19) 0.0027(19)
C22 0.013(2) 0.019(2) 0.016(2) -0.0023(17) 0.0055(16) 0.0001(17)
C27 0.015(2) 0.016(2) 0.022(2) 0.0031(17) 0.0056(17) -0.0001(17)
C26 0.014(2) 0.018(2) 0.023(2) -0.0003(18) 0.0065(17) 0.0008(17)
C25 0.013(2) 0.021(2) 0.022(2) -0.0013(18) 0.0056(17) -0.0013(17)
C6 0.017(2) 0.016(2) 0.026(2) 0.0009(18) 0.0113(18) -0.0011(17)
C18 0.019(2) 0.027(2) 0.022(2) -0.0027(19) 0.0071(18) -0.0038(18)
C33 0.016(2) 0.023(2) 0.026(2) 0.0005(19) 0.0077(18) 0.0033(18)
C28 0.017(2) 0.028(2) 0.022(2) -0.0002(19) 0.0057(18) 0.0017(19)
C8 0.015(2) 0.017(2) 0.029(2) 0.0001(18) 0.0091(18) 0.0020(17)
C34 0.030(3) 0.036(3) 0.021(2) -0.005(2) 0.009(2) 0.003(2)
C30 0.014(2) 0.024(2) 0.035(3) 0.007(2) 0.0091(19) 0.0018(18)
C11 0.018(2) 0.023(2) 0.024(2) -0.0014(19) 0.0085(18) -0.0023(18)
C23 0.016(2) 0.023(2) 0.017(2) 0.0029(17) 0.0037(17) 0.0020(18)
C29 0.022(2) 0.031(3) 0.028(2) 0.003(2) 0.014(2) 0.002(2)
C36 0.015(2) 0.027(3) 0.031(2) 0.000(2) 0.0038(19) 0.0013(19)
C13 0.013(2) 0.031(3) 0.025(2) -0.003(2) 0.0059(18) -0.0006(18)
C35 0.023(2) 0.039(3) 0.023(2) -0.001(2) -0.0034(19) 0.003(2)
C15 0.028(3) 0.032(3) 0.032(3) 0.003(2) 0.017(2) -0.008(2)
C16 0.018(2) 0.035(3) 0.027(2) -0.008(2) 0.0105(19) -0.011(2)
C17 0.026(2) 0.030(3) 0.027(2) 0.004(2) 0.008(2) -0.003(2)

loop_
_atom_type_symbol
_atom_type_description
_atom_type_scat_dispersion_real
_atom_type_scat_dispersion_imag
_atom_type_scat_source
C C 0.0181 0.0091 'International Tables Vol C Tables 4.2.6.8 and 6.1.1.4'
H H 0.0000 0.0000 'International Tables Vol C Tables 4.2.6.8 and 6.1.1.4'
N N 0.0311 0.0180 'International Tables Vol C Tables 4.2.6.8 and 6.1.1.4'
O O 0.0492 0.0322 'International Tables Vol C Tables 4.2.6.8 and 6.1.1.4'
Zn Zn -1.5491 0.6778 'International Tables Vol C Tables 4.2.6.8 and 6.1.1.4'

loop_
_geom_angle_atom_site_label_1
_geom_angle_atom_site_label_2
_geom_angle_atom_site_label_3
_geom_angle
_geom_angle_site_symmetry_1
_geom_angle_site_symmetry_3
_geom_angle_publ_flag
O2 Zn1 O1 124.10(11) 3_656 . ?
O2 Zn1 O3 89.46(11) 3_656 4_566 ?
O1 Zn1 O3 145.79(11) . 4_566 ?
O2 Zn1 N1 91.19(12) 3_656 . ?
O1 Zn1 N1 84.02(12) . . ?
O3 Zn1 N1 89.30(11) 4_566 . ?
O2 Zn1 N2 94.42(12) 3_656 . ?
O1 Zn1 N2 91.42(12) . . ?
O3 Zn1 N2 92.44(11) 4_566 . ?
N1 Zn1 N2 174.14(13) . . ?
O2 Zn1 O4 148.02(10) 3_656 4_566 ?
O1 Zn1 O4 87.71(10) . 4_566 ?
O3 Zn1 O4 58.56(10) 4_566 4_566 ?
N1 Zn1 O4 88.82(11) . 4_566 ?
N2 Zn1 O4 87.32(11) . 4_566 ?
O2 Zn1 C40 118.86(12) 3_656 4_566 ?
O1 Zn1 C40 116.80(12) . 4_566 ?
O3 Zn1 C40 29.42(12) 4_566 4_566 ?
N1 Zn1 C40 89.87(12) . 4_566 ?
N2 Zn1 C40 88.90(12) . 4_566 ?
O4 Zn1 C40 29.17(11) 4_566 4_566 ?
C40 O3 Zn1 95.9(2) . 4_565 ?
C40 O4 Zn1 83.5(2) . 4_565 ?
C37 O2 Zn1 139.0(2) . 3_656 ?
C37 O1 Zn1 138.1(3) . . ?
C24 N2 C20 117.2(3) . . ?
C24 N2 Zn1 121.4(3) . . ?
C20 N2 Zn1 121.4(3) . . ?
C3 N1 C7 117.0(3) . . ?
C3 N1 Zn1 124.9(3) . . ?
C7 N1 Zn1 118.0(3) . . ?
H6A O6 H6B 106(4) . . ?
H5A O5 H5B 111(4) . . ?
O1 C37 O2 127.1(4) . . ?
O1 C37 C38 117.2(3) . . ?
O2 C37 C38 115.7(3) . . ?
C38 C39 C40 122.2(4) . . ?
C38 C39 H39 118.9 . . ?
C40 C39 H39 118.9 . . ?
C39 C38 C37 121.5(3) . . ?
C39 C38 H38 119.3 . . ?
C37 C38 H38 119.3 . . ?
N2 C24 C23 123.6(4) . . ?
N2 C24 H24 118.2 . . ?
C23 C24 H24 118.2 . . ?
N2 C20 C21 122.5(4) . . ?
N2 C20 H20 118.8 . . ?
C21 C20 H20 118.8 . . ?
O4 C40 O3 121.9(3) . . ?
O4 C40 C39 121.6(4) . . ?
O3 C40 C39 116.5(3) . . ?
O4 C40 Zn1 67.4(2) . 4_565 ?
O3 C40 Zn1 54.64(18) . 4_565 ?
C39 C40 Zn1 169.5(3) . 4_565 ?
C3 C4 C5 120.2(4) . . ?
C3 C4 H4 119.9 . . ?
C5 C4 H4 119.9 . . ?
N1 C7 C6 123.5(4) . . ?
N1 C7 H7 118.3 . . ?
C6 C7 H7 118.3 . . ?
C11 C10 C19 118.5(4) . . ?
C11 C10 C9 120.7(4) . . ?
C19 C10 C9 120.7(4) . . ?
N1 C3 C4 123.0(4) . . ?
N1 C3 H3 118.5 . . ?
C4 C3 H3 118.5 . . ?
C30 C31 C36 121.2(4) . . ?
C30 C31 C32 119.4(4) . . ?
C36 C31 C32 119.4(4) . . ?
C18 C19 C14 117.7(4) . . ?
C18 C19 C10 123.7(4) . . ?
C14 C19 C10 118.6(4) . . ?
C20 C21 C22 120.5(4) . . ?
C20 C21 H21 119.8 . . ?
C22 C21 H21 119.8 . . ?
C13 C14 C16 121.8(4) . . ?
C13 C14 C19 119.4(4) . . ?
C16 C14 C19 118.7(4) . . ?
C33 C32 C31 117.9(4) . . ?
C33 C32 C27 122.9(4) . . ?
C31 C32 C27 119.2(4) . . ?
C8 C9 C10 126.4(4) . . ?
C8 C9 H9 116.8 . . ?
C10 C9 H9 116.8 . . ?
C6 C5 C4 116.7(4) . . ?
C6 C5 C8 123.0(4) . . ?
C4 C5 C8 120.3(4) . . ?
C13 C12 C11 119.5(4) . . ?
C13 C12 H12 120.3 . . ?
C11 C12 H12 120.3 . . ?
C21 C22 C23 116.5(4) . . ?
C21 C22 C25 119.6(4) . . ?
C23 C22 C25 123.9(4) . . ?
C28 C27 C32 118.6(4) . . ?
C28 C27 C26 120.4(4) . . ?
C32 C27 C26 121.0(4) . . ?
C25 C26 C27 124.7(4) . . ?
C25 C26 H26 117.7 . . ?
C27 C26 H26 117.7 . . ?
C26 C25 C22 126.2(4) . . ?
C26 C25 H25 116.9 . . ?
C22 C25 H25 116.9 . . ?
C7 C6 C5 119.7(4) . . ?
C7 C6 H6 120.2 . . ?
C5 C6 H6 120.2 . . ?
C17 C18 C19 121.7(4) . . ?
C17 C18 H18 119.1 . . ?
C19 C18 H18 119.1 . . ?
C34 C33 C32 121.0(4) . . ?
C34 C33 H33 119.5 . . ?
C32 C33 H33 119.5 . . ?
C27 C28 C29 121.8(4) . . ?
C27 C28 H28 119.1 . . ?
C29 C28 H28 119.1 . . ?
C9 C8 C5 124.9(4) . . ?
C9 C8 H8 117.5 . . ?
C5 C8 H8 117.5 . . ?
C33 C34 C35 120.8(4) . . ?
C33 C34 H34 119.6 . . ?
C35 C34 H34 119.6 . . ?
C29 C30 C31 120.5(4) . . ?
C29 C30 H30 119.8 . . ?
C31 C30 H30 119.8 . . ?
C10 C11 C12 122.6(4) . . ?
C10 C11 H11 118.7 . . ?
C12 C11 H11 118.7 . . ?
C24 C23 C22 119.7(4) . . ?
C24 C23 H23 120.2 . . ?
C22 C23 H23 120.2 . . ?
C30 C29 C28 120.4(4) . . ?
C30 C29 H29 119.8 . . ?
C28 C29 H29 119.8 . . ?
C35 C36 C31 121.2(4) . . ?
C35 C36 H36 119.4 . . ?
C31 C36 H36 119.4 . . ?
C12 C13 C14 121.4(4) . . ?
C12 C13 H13 119.3 . . ?
C14 C13 H13 119.3 . . ?
C36 C35 C34 119.7(4) . . ?
C36 C35 H35 120.2 . . ?
C34 C35 H35 120.2 . . ?
C16 C15 C17 119.7(4) . . ?
C16 C15 H15 120.2 . . ?
C17 C15 H15 120.2 . . ?
C15 C16 C14 121.9(4) . . ?
C15 C16 H16 119.1 . . ?
C14 C16 H16 119.1 . . ?
C18 C17 C15 120.3(4) . . ?
C18 C17 H17 119.9 . . ?
C15 C17 H17 119.9 . . ?

loop_
_geom_bond_atom_site_label_1
_geom_bond_atom_site_label_2
_geom_bond_distance
_geom_bond_site_symmetry_2
_geom_bond_publ_flag
Zn1 O2 2.005(3) 3_656 ?
Zn1 O1 2.006(3) . ?
Zn1 O3 2.103(3) 4_566 ?
Zn1 N1 2.152(3) . ?
Zn1 N2 2.167(3) . ?
Zn1 O4 2.382(3) 4_566 ?
Zn1 C40 2.565(4) 4_566 ?
O3 C40 1.267(5) . ?
O4 C40 1.258(5) . ?
O2 C37 1.258(5) . ?
O1 C37 1.249(5) . ?
N2 C24 1.342(5) . ?
N2 C20 1.344(5) . ?
N1 C3 1.340(5) . ?
N1 C7 1.347(5) . ?
O6 H6A 0.851(19) . ?
O6 H6B 0.86(2) . ?
O5 H5A 0.849(19) . ?
O5 H5B 0.842(19) . ?
C37 C38 1.493(5) . ?
C39 C38 1.331(6) . ?
C39 C40 1.489(5) . ?
C39 H39 0.9500 . ?
C38 H38 0.9500 . ?
C24 C23 1.375(6) . ?
C24 H24 0.9500 . ?
C20 C21 1.380(6) . ?
C20 H20 0.9500 . ?
C4 C3 1.373(6) . ?
C4 C5 1.395(6) . ?
C4 H4 0.9500 . ?
C7 C6 1.370(6) . ?
C7 H7 0.9500 . ?
C10 C11 1.384(6) . ?
C10 C19 1.442(6) . ?
C10 C9 1.463(6) . ?
C3 H3 0.9500 . ?
C31 C30 1.418(6) . ?
C31 C36 1.418(6) . ?
C31 C32 1.424(6) . ?
C19 C18 1.416(6) . ?
C19 C14 1.433(6) . ?
C21 C22 1.394(6) . ?
C21 H21 0.9500 . ?
C14 C13 1.412(6) . ?
C14 C16 1.418(6) . ?
C32 C33 1.422(6) . ?
C32 C27 1.436(6) . ?
C9 C8 1.325(6) . ?
C9 H9 0.9500 . ?
C5 C6 1.394(6) . ?
C5 C8 1.471(5) . ?
C12 C13 1.364(6) . ?
C12 C11 1.401(6) . ?
C12 H12 0.9500 . ?
C22 C23 1.394(6) . ?
C22 C25 1.472(5) . ?
C27 C28 1.381(6) . ?
C27 C26 1.478(6) . ?
C26 C25 1.327(6) . ?
C26 H26 0.9500 . ?
C25 H25 0.9500 . ?
C6 H6 0.9500 . ?
C18 C17 1.370(6) . ?
C18 H18 0.9500 . ?
C33 C34 1.370(6) . ?
C33 H33 0.9500 . ?
C28 C29 1.403(6) . ?
C28 H28 0.9500 . ?
C8 H8 0.9500 . ?
C34 C35 1.409(6) . ?
C34 H34 0.9500 . ?
C30 C29 1.363(6) . ?
C30 H30 0.9500 . ?
C11 H11 0.9500 . ?
C23 H23 0.9500 . ?
C29 H29 0.9500 . ?
C36 C35 1.362(7) . ?
C36 H36 0.9500 . ?
C13 H13 0.9500 . ?
C35 H35 0.9500 . ?
C15 C16 1.357(7) . ?
C15 C17 1.411(6) . ?
C15 H15 0.9500 . ?
C16 H16 0.9500 . ?
C17 H17 0.9500 . ?
